data_7051931
loop_
_publ_author_name
'Dobrza\'nska, Liliana'
'Kleinhans, Dewald J.'
'Barbour, Leonard J.'

_publ_section_title
;
 Influence of the metal-to-ligand ratio on the formation of metal
 organic complexes
;
_journal_issue 5
_journal_name_full 'New Journal of Chemistry'
_journal_page_first 813
_journal_paper_doi 10.1039/b800720a
_journal_volume 32
_journal_year 2008
_chemical_formula_sum 'C28 H32 Br2 Cu N8 O2'
_chemical_formula_weight 735.98
_chemical_name_common work
_chemical_name_systematic
;
?
;
_space_group_IT_number 2
_symmetry_cell_setting triclinic
_symmetry_space_group_name_Hall '-P 1'
_symmetry_space_group_name_H-M 'P -1'
_atom_sites_solution_hydrogens geom
_atom_sites_solution_primary direct
_atom_sites_solution_secondary difmap
_audit_creation_method SHELXL-97
_cell_angle_alpha 75.252(4)
_cell_angle_beta 67.904(4)
_cell_angle_gamma 80.906(4)
_cell_formula_units_Z 1
_cell_length_a 8.683(2)
_cell_length_b 8.762(2)
_cell_length_c 10.844(2)
_cell_measurement_reflns_used 1113
_cell_measurement_temperature 100(2)
_cell_measurement_theta_max 21.243
_cell_measurement_theta_min 2.410
_cell_volume 737.5(3)
_computing_cell_refinement 'SAINT (Bruker, 2002)'
_computing_data_collection 'SMART (Bruker, 2001)'
_computing_data_reduction SAINT
_computing_molecular_graphics 'X-Seed (Barbour 2001)'
_computing_structure_refinement 'SHELXL-97 (Sheldrick, 1997)'
_computing_structure_solution 'SHELXS-97 (Sheldrick, 1990)'
_diffrn_ambient_temperature 100(2)
_diffrn_measured_fraction_theta_full 0.991
_diffrn_measured_fraction_theta_max 0.922
_diffrn_measurement_device_type 'Bruker APEX CCD area-detector'
_diffrn_measurement_method \w
_diffrn_radiation_monochromator graphite
_diffrn_radiation_source 'fine-focus sealed tube'
_diffrn_radiation_type MoK\a
_diffrn_radiation_wavelength 0.71073
_diffrn_reflns_av_R_equivalents 0.0632
_diffrn_reflns_av_sigmaI/netI 0.0936
_diffrn_reflns_limit_h_max 11
_diffrn_reflns_limit_h_min -11
_diffrn_reflns_limit_k_max 11
_diffrn_reflns_limit_k_min -11
_diffrn_reflns_limit_l_max 14
_diffrn_reflns_limit_l_min -13
_diffrn_reflns_number 8492
_diffrn_reflns_theta_full 27.00
_diffrn_reflns_theta_max 28.27
_diffrn_reflns_theta_min 2.07
_exptl_absorpt_coefficient_mu 3.491
_exptl_absorpt_correction_T_max 0.7599
_exptl_absorpt_correction_T_min 0.5664
_exptl_absorpt_correction_type multi-scan
_exptl_absorpt_process_details 'SADABS (Sheldrick, 1997)'
_exptl_crystal_colour blue
_exptl_crystal_density_diffrn 1.657
_exptl_crystal_density_method 'not measured'
_exptl_crystal_description prism
_exptl_crystal_F_000 371
_exptl_crystal_size_max 0.18
_exptl_crystal_size_mid 0.15
_exptl_crystal_size_min 0.08
_refine_diff_density_max 0.835
_refine_diff_density_min -0.661
_refine_diff_density_rms 0.135
_refine_ls_extinction_method none
_refine_ls_goodness_of_fit_ref 1.020
_refine_ls_hydrogen_treatment mixed
_refine_ls_matrix_type full
_refine_ls_number_parameters 195
_refine_ls_number_reflns 3382
_refine_ls_number_restraints 3
_refine_ls_restrained_S_all 1.020
_refine_ls_R_factor_all 0.0853
_refine_ls_R_factor_gt 0.0542
_refine_ls_shift/su_max 0.000
_refine_ls_shift/su_mean 0.000
_refine_ls_structure_factor_coef Fsqd
_refine_ls_weighting_details 'calc w=1/[\s^2^(Fo^2^)+(0.0416P)^2^+0.0000P] where P=(Fo^2^+2Fc^2^)/3'
_refine_ls_weighting_scheme calc
_refine_ls_wR_factor_gt 0.0970
_refine_ls_wR_factor_ref 0.1063
_reflns_number_gt 2466
_reflns_number_total 3382
_reflns_threshold_expression >2sigma(I)
_cod_data_source_file b800720a.txt
_cod_data_source_block III
_cod_original_cell_volume 737.4(3)
_cod_original_sg_symbol_H-M P-1
_cod_database_code 7051931

loop_
_symmetry_equiv_pos_as_xyz
'x, y, z'
'-x, -y, -z'

loop_
_atom_site_label
_atom_site_type_symbol
_atom_site_fract_x
_atom_site_fract_y
_atom_site_fract_z
_atom_site_U_iso_or_equiv
_atom_site_adp_type
_atom_site_occupancy
_atom_site_symmetry_multiplicity
_atom_site_calc_flag
_atom_site_refinement_flags
_atom_site_disorder_assembly
_atom_site_disorder_group
Cu1 Cu 0.5000 0.5000 0.5000 0.01325(19) Uani 1 2 d S . .
C14 C 0.0935(6) 0.6859(6) -0.0298(5) 0.0189(11) Uani 1 1 d . . .
H14A H 0.0365 0.6111 0.0555 0.023 Uiso 1 1 calc R . .
H14B H 0.0120 0.7300 -0.0758 0.023 Uiso 1 1 calc R . .
N15 N 0.2323(4) 0.5997(4) -0.1185(4) 0.0134(8) Uani 1 1 d . . .
N4 N 0.2154(5) 0.8953(4) 0.3787(4) 0.0141(8) Uani 1 1 d . . .
N18 N 0.4118(5) 0.5289(4) -0.3047(4) 0.0152(8) Uani 1 1 d . . .
N2 N 0.3898(5) 0.7118(4) 0.4432(3) 0.0135(8) Uani 1 1 d . . .
C19 C 0.2718(6) 0.6136(5) -0.2517(5) 0.0162(10) Uani 1 1 d . . .
H19 H 0.2076 0.6766 -0.3028 0.019 Uiso 1 1 calc R . .
C7 C 0.0840(6) 0.9664(5) 0.3211(5) 0.0166(10) Uani 1 1 d . . .
H7A H 0.0574 1.0783 0.3293 0.020 Uiso 1 1 calc R . .
H7B H -0.0185 0.9092 0.3728 0.020 Uiso 1 1 calc R . .
C10 C 0.1501(6) 0.8184(5) 0.0046(5) 0.0156(10) Uani 1 1 d . . .
C6 C 0.4408(6) 0.8572(5) 0.4306(5) 0.0169(10) Uani 1 1 d . . .
H6 H 0.5353 0.8749 0.4478 0.020 Uiso 1 1 calc R . .
C13 C 0.2524(6) 1.0611(5) 0.0729(5) 0.0201(11) Uani 1 1 d . . .
H13 H 0.2885 1.1436 0.0957 0.024 Uiso 1 1 calc R . .
C16 C 0.3532(6) 0.5001(6) -0.0807(5) 0.0210(11) Uani 1 1 d . . .
H16 H 0.3591 0.4680 0.0080 0.025 Uiso 1 1 calc R . .
C11 C 0.2604(6) 0.9241(6) -0.0949(5) 0.0220(11) Uani 1 1 d . . .
H11 H 0.3017 0.9130 -0.1869 0.026 Uiso 1 1 calc R . .
C9 C 0.0911(6) 0.8366(5) 0.1384(5) 0.0170(10) Uani 1 1 d . . .
H9 H 0.0149 0.7656 0.2070 0.020 Uiso 1 1 calc R . .
C3 C 0.2531(6) 0.7395(5) 0.4119(4) 0.0160(10) Uani 1 1 d . . .
H3 H 0.1902 0.6596 0.4128 0.019 Uiso 1 1 calc R . .
C17 C 0.4617(6) 0.4571(6) -0.1952(5) 0.0197(11) Uani 1 1 d . . .
H17 H 0.5585 0.3876 -0.2000 0.024 Uiso 1 1 calc R . .
C5 C 0.3338(6) 0.9728(5) 0.3894(5) 0.0198(11) Uani 1 1 d . . .
H5 H 0.3402 1.0840 0.3717 0.024 Uiso 1 1 calc R . .
C12 C 0.3103(6) 1.0445(6) -0.0616(5) 0.0228(11) Uani 1 1 d . . .
H12 H 0.3847 1.1166 -0.1307 0.027 Uiso 1 1 calc R . .
C8 C 0.1420(6) 0.9573(5) 0.1739(5) 0.0172(10) Uani 1 1 d . . .
Br21 Br 0.88814(6) 0.60248(6) 0.69817(5) 0.01772(15) Uani 1 1 d . . .
O20 O 0.7627(4) 0.6272(4) 0.4448(3) 0.0199(7) Uani 1 1 d D . .
H20A H 0.799(5) 0.628(6) 0.521(3) 0.038(16) Uiso 1 1 d D . .
H20B H 0.853(5) 0.568(8) 0.384(5) 0.10(3) Uiso 1 1 d D . .

loop_
_atom_site_aniso_label
_atom_site_aniso_U_11
_atom_site_aniso_U_22
_atom_site_aniso_U_33
_atom_site_aniso_U_23
_atom_site_aniso_U_13
_atom_site_aniso_U_12
Cu1 0.0197(4) 0.0125(4) 0.0088(4) -0.0039(3) -0.0057(3) -0.0002(3)
C14 0.018(3) 0.021(3) 0.018(3) -0.005(2) -0.006(2) -0.003(2)
N15 0.016(2) 0.017(2) 0.0094(19) -0.0065(16) -0.0046(16) -0.0024(16)
N4 0.021(2) 0.013(2) 0.0071(18) -0.0022(15) -0.0042(16) -0.0015(17)
N18 0.021(2) 0.014(2) 0.0113(19) -0.0026(16) -0.0074(17) -0.0008(16)
N2 0.019(2) 0.016(2) 0.0063(18) -0.0048(15) -0.0024(16) -0.0020(16)
C19 0.021(3) 0.018(3) 0.014(2) -0.006(2) -0.008(2) -0.003(2)
C7 0.019(2) 0.011(2) 0.018(2) -0.0044(19) -0.005(2) 0.0042(19)
C10 0.017(2) 0.016(2) 0.016(2) -0.006(2) -0.007(2) 0.0001(19)
C6 0.018(3) 0.017(3) 0.021(3) -0.007(2) -0.009(2) -0.004(2)
C13 0.026(3) 0.016(3) 0.021(3) -0.006(2) -0.008(2) -0.005(2)
C16 0.029(3) 0.022(3) 0.017(3) -0.010(2) -0.012(2) 0.001(2)
C11 0.027(3) 0.026(3) 0.014(2) -0.007(2) -0.006(2) -0.002(2)
C9 0.018(3) 0.017(3) 0.012(2) -0.0008(19) -0.003(2) 0.000(2)
C3 0.026(3) 0.012(2) 0.010(2) -0.0023(18) -0.006(2) -0.003(2)
C17 0.021(3) 0.021(3) 0.018(3) -0.008(2) -0.007(2) 0.001(2)
C5 0.030(3) 0.014(3) 0.021(3) -0.006(2) -0.011(2) -0.008(2)
C12 0.025(3) 0.022(3) 0.016(3) 0.001(2) -0.003(2) -0.009(2)
C8 0.018(2) 0.017(3) 0.018(2) -0.008(2) -0.008(2) 0.006(2)
Br21 0.0210(3) 0.0185(3) 0.0155(3) -0.00604(19) -0.0064(2) -0.0029(2)
O20 0.0209(19) 0.0192(18) 0.0191(19) -0.0025(15) -0.0084(16) 0.0009(15)

loop_
_atom_type_symbol
_atom_type_description
_atom_type_scat_dispersion_real
_atom_type_scat_dispersion_imag
_atom_type_scat_source
C C 0.0033 0.0016 'International Tables Vol C Tables 4.2.6.8 and 6.1.1.4'
H H 0.0000 0.0000 'International Tables Vol C Tables 4.2.6.8 and 6.1.1.4'
N N 0.0061 0.0033 'International Tables Vol C Tables 4.2.6.8 and 6.1.1.4'
Cu Cu 0.3201 1.2651 'International Tables Vol C Tables 4.2.6.8 and 6.1.1.4'
O O 0.0106 0.0060 'International Tables Vol C Tables 4.2.6.8 and 6.1.1.4'
Br Br -0.2901 2.4595 'International Tables Vol C Tables 4.2.6.8 and 6.1.1.4'

loop_
_geom_angle_atom_site_label_1
_geom_angle_atom_site_label_2
_geom_angle_atom_site_label_3
_geom_angle
_geom_angle_site_symmetry_1
_geom_angle_site_symmetry_3
_geom_angle_publ_flag
N2 Cu1 N2 180.000(1) . 2_666 ?
N2 Cu1 N18 90.17(14) . 2_665 ?
N2 Cu1 N18 89.83(14) 2_666 2_665 ?
N2 Cu1 N18 89.83(14) . 1_556 ?
N2 Cu1 N18 90.17(14) 2_666 1_556 ?
N18 Cu1 N18 180.0 2_665 1_556 ?
N15 C14 C10 112.4(4) . . ?
N15 C14 H14A 109.1 . . ?
C10 C14 H14A 109.1 . . ?
N15 C14 H14B 109.1 . . ?
C10 C14 H14B 109.1 . . ?
H14A C14 H14B 107.8 . . ?
C19 N15 C16 107.5(4) . . ?
C19 N15 C14 126.5(4) . . ?
C16 N15 C14 125.8(4) . . ?
C3 N4 C5 107.7(4) . . ?
C3 N4 C7 124.6(4) . . ?
C5 N4 C7 127.1(4) . . ?
C19 N18 C17 104.3(4) . . ?
C19 N18 Cu1 123.8(3) . 1_554 ?
C17 N18 Cu1 131.4(3) . 1_554 ?
C3 N2 C6 106.2(4) . . ?
C3 N2 Cu1 127.2(3) . . ?
C6 N2 Cu1 126.6(3) . . ?
N18 C19 N15 112.0(4) . . ?
N18 C19 H19 124.0 . . ?
N15 C19 H19 124.0 . . ?
N4 C7 C8 110.1(4) . . ?
N4 C7 H7A 109.6 . . ?
C8 C7 H7A 109.6 . . ?
N4 C7 H7B 109.6 . . ?
C8 C7 H7B 109.6 . . ?
H7A C7 H7B 108.2 . . ?
C9 C10 C11 118.8(4) . . ?
C9 C10 C14 119.6(4) . . ?
C11 C10 C14 121.5(4) . . ?
C5 C6 N2 109.2(4) . . ?
C5 C6 H6 125.4 . . ?
N2 C6 H6 125.4 . . ?
C8 C13 C12 120.1(4) . . ?
C8 C13 H13 120.0 . . ?
C12 C13 H13 120.0 . . ?
C17 C16 N15 106.0(4) . . ?
C17 C16 H16 127.0 . . ?
N15 C16 H16 127.0 . . ?
C12 C11 C10 120.7(4) . . ?
C12 C11 H11 119.6 . . ?
C10 C11 H11 119.6 . . ?
C10 C9 C8 121.1(4) . . ?
C10 C9 H9 119.5 . . ?
C8 C9 H9 119.5 . . ?
N2 C3 N4 111.0(4) . . ?
N2 C3 H3 124.5 . . ?
N4 C3 H3 124.5 . . ?
C16 C17 N18 110.2(4) . . ?
C16 C17 H17 124.9 . . ?
N18 C17 H17 124.9 . . ?
C6 C5 N4 105.9(4) . . ?
C6 C5 H5 127.1 . . ?
N4 C5 H5 127.1 . . ?
C11 C12 C13 120.2(4) . . ?
C11 C12 H12 119.9 . . ?
C13 C12 H12 119.9 . . ?
C13 C8 C9 119.0(4) . . ?
C13 C8 C7 121.5(4) . . ?
C9 C8 C7 119.4(4) . . ?
H20A O20 H20B 106(4) . . ?

loop_
_geom_bond_atom_site_label_1
_geom_bond_atom_site_label_2
_geom_bond_distance
_geom_bond_site_symmetry_2
_geom_bond_publ_flag
Cu1 N2 2.009(4) . ?
Cu1 N2 2.009(4) 2_666 ?
Cu1 N18 2.031(4) 2_665 ?
Cu1 N18 2.031(4) 1_556 ?
C14 N15 1.469(6) . ?
C14 C10 1.506(6) . ?
C14 H14A 0.9900 . ?
C14 H14B 0.9900 . ?
N15 C19 1.330(5) . ?
N15 C16 1.372(6) . ?
N4 C3 1.341(6) . ?
N4 C5 1.372(6) . ?
N4 C7 1.481(6) . ?
N18 C19 1.329(6) . ?
N18 C17 1.384(6) . ?
N18 Cu1 2.031(4) 1_554 ?
N2 C3 1.324(6) . ?
N2 C6 1.372(6) . ?
C19 H19 0.9500 . ?
C7 C8 1.502(6) . ?
C7 H7A 0.9900 . ?
C7 H7B 0.9900 . ?
C10 C9 1.388(6) . ?
C10 C11 1.390(6) . ?
C6 C5 1.369(6) . ?
C6 H6 0.9500 . ?
C13 C8 1.386(7) . ?
C13 C12 1.391(6) . ?
C13 H13 0.9500 . ?
C16 C17 1.348(6) . ?
C16 H16 0.9500 . ?
C11 C12 1.373(7) . ?
C11 H11 0.9500 . ?
C9 C8 1.394(6) . ?
C9 H9 0.9500 . ?
C3 H3 0.9500 . ?
C17 H17 0.9500 . ?
C5 H5 0.9500 . ?
C12 H12 0.9500 . ?
O20 H20A 0.99(4) . ?
O20 H20B 0.99(6) . ?

loop_
_geom_hbond_atom_site_label_D
_geom_hbond_atom_site_label_H
_geom_hbond_atom_site_label_A
_geom_hbond_site_symmetry_A
_geom_hbond_distance_DH
_geom_hbond_distance_HA
_geom_hbond_distance_DA
_geom_hbond_angle_DHA
O20 H20a Br21 1_555 0.99(4) 2.28(4) 3.264(3) 174(4)
O20 H20b Br21 2_766 0.99(6) 2.49(6) 3.431(4) 160(4)
C7 H7a Br21 2_676 0.99 2.83 3.771(5) 158

loop_
_geom_torsion_atom_site_label_1
_geom_torsion_atom_site_label_2
_geom_torsion_atom_site_label_3
_geom_torsion_atom_site_label_4
_geom_torsion
_geom_torsion_site_symmetry_1
_geom_torsion_site_symmetry_2
_geom_torsion_site_symmetry_3
_geom_torsion_site_symmetry_4
_geom_torsion_publ_flag
C10 C14 N15 C19 -103.1(5) . . . . ?
C10 C14 N15 C16 71.0(6) . . . . ?
N18 Cu1 N2 C3 74.6(4) 2_665 . . . ?
N18 Cu1 N2 C3 -105.4(4) 1_556 . . . ?
N18 Cu1 N2 C6 -106.2(4) 2_665 . . . ?
N18 Cu1 N2 C6 73.8(4) 1_556 . . . ?
C17 N18 C19 N15 0.2(5) . . . . ?
Cu1 N18 C19 N15 173.1(3) 1_554 . . . ?
C16 N15 C19 N18 0.0(5) . . . . ?
C14 N15 C19 N18 175.0(4) . . . . ?
C3 N4 C7 C8 -75.2(5) . . . . ?
C5 N4 C7 C8 94.7(5) . . . . ?
N15 C14 C10 C9 -133.7(4) . . . . ?
N15 C14 C10 C11 46.5(6) . . . . ?
C3 N2 C6 C5 -0.8(5) . . . . ?
Cu1 N2 C6 C5 179.8(3) . . . . ?
C19 N15 C16 C17 -0.3(5) . . . . ?
C14 N15 C16 C17 -175.3(4) . . . . ?
C9 C10 C11 C12 0.0(7) . . . . ?
C14 C10 C11 C12 179.9(4) . . . . ?
C11 C10 C9 C8 -0.6(7) . . . . ?
C14 C10 C9 C8 179.5(4) . . . . ?
C6 N2 C3 N4 0.6(5) . . . . ?
Cu1 N2 C3 N4 179.9(3) . . . . ?
C5 N4 C3 N2 -0.1(5) . . . . ?
C7 N4 C3 N2 171.4(4) . . . . ?
N15 C16 C17 N18 0.4(5) . . . . ?
C19 N18 C17 C16 -0.4(5) . . . . ?
Cu1 N18 C17 C16 -172.5(3) 1_554 . . . ?
N2 C6 C5 N4 0.8(5) . . . . ?
C3 N4 C5 C6 -0.4(5) . . . . ?
C7 N4 C5 C6 -171.7(4) . . . . ?
C10 C11 C12 C13 0.7(7) . . . . ?
C8 C13 C12 C11 -0.9(8) . . . . ?
C12 C13 C8 C9 0.3(7) . . . . ?
C12 C13 C8 C7 176.7(4) . . . . ?
C10 C9 C8 C13 0.5(7) . . . . ?
C10 C9 C8 C7 -176.0(4) . . . . ?
N4 C7 C8 C13 -77.5(5) . . . . ?
N4 C7 C8 C9 98.9(5) . . . . ?
